data_4114871
loop_
_publ_author_name
'Ariane Adolf'
'Marcin Gonsior'
'Ingo Krossing'

_publ_contact_author 'Ingo Krossing'
_publ_contact_author_email krossing@chemie.uni-karlsruhe.de
_publ_contact_author_fax '0721 608 49 52'
_publ_contact_author_phone '0721 608 29 51'
_publ_section_title
;
 Extending the Coordination Chemistry of Molecular P4S3: The Polymeric
 Ag(P4S3)+ and Ag(P4S3)2+ Cations
;
_journal_name_full 'Journal of the American Chemical Society'
_journal_page_first 7111
_journal_page_last 7116
_journal_paper_doi 10.1021/ja012760v
_journal_volume 124
_journal_year 2002
_chemical_formula_sum 'C17 Ag Al F36 O4 P8 S8'
_chemical_formula_weight 1591.26
_chemical_name_systematic
; 
 ? 
;
_space_group_IT_number 14
_symmetry_cell_setting monoclinic
_symmetry_space_group_name_Hall '-P 2yn'
_symmetry_space_group_name_H-M 'P 1 21/n 1'
_atom_sites_solution_hydrogens geom
_atom_sites_solution_primary direct
_atom_sites_solution_secondary difmap
_audit_creation_method SHELXL-97
_cell_angle_alpha 90.00
_cell_angle_beta 94.578(10)
_cell_angle_gamma 90.00
_cell_formula_units_Z 4
_cell_length_a 16.3639(14)
_cell_length_b 10.9494(5)
_cell_length_c 26.470(2)
_cell_measurement_reflns_used 5000
_cell_measurement_temperature 150(2)
_cell_measurement_theta_max 26
_cell_measurement_theta_min 1.5
_cell_volume 4727.6(6)
_computing_cell_refinement CELL
_computing_data_collection EXPOSE
_computing_data_reduction INTEGRATE
_computing_molecular_graphics 'RESVIEW and XP '
_computing_publication_material SHELXL
_computing_structure_refinement 'SHELXL-97 (Sheldrick, 1997)'
_computing_structure_solution 'SHELXS-97 (Sheldrick, 1990)'
_diffrn_ambient_temperature 150(2)
_diffrn_measured_fraction_theta_full 0.772
_diffrn_measured_fraction_theta_max 0.772
_diffrn_measurement_device_type 'STOE IPDS '
_diffrn_measurement_method 'Image Plate Technique '
_diffrn_radiation_monochromator graphite
_diffrn_radiation_source 'fine-focus sealed tube'
_diffrn_radiation_type MoK\a
_diffrn_radiation_wavelength 0.71073
_diffrn_reflns_av_R_equivalents 0.0262
_diffrn_reflns_av_sigmaI/netI 0.0242
_diffrn_reflns_limit_h_max 20
_diffrn_reflns_limit_h_min -13
_diffrn_reflns_limit_k_max 12
_diffrn_reflns_limit_k_min -13
_diffrn_reflns_limit_l_max 30
_diffrn_reflns_limit_l_min -32
_diffrn_reflns_number 14790
_diffrn_reflns_theta_full 25.93
_diffrn_reflns_theta_max 25.93
_diffrn_reflns_theta_min 2.01
_exptl_absorpt_coefficient_mu 1.244
_exptl_absorpt_correction_T_max 0.6892
_exptl_absorpt_correction_T_min 0.5388
_exptl_absorpt_correction_type numerical
_exptl_absorpt_process_details numerical
_exptl_crystal_colour colorless
_exptl_crystal_density_diffrn 2.236
_exptl_crystal_description needle
_exptl_crystal_F_000 3064
_exptl_crystal_size_max 0.5
_exptl_crystal_size_mid 0.2
_exptl_crystal_size_min 0.2
_refine_diff_density_max 1.237
_refine_diff_density_min -0.710
_refine_diff_density_rms 0.088
_refine_ls_extinction_coef 0.0002(2)
_refine_ls_extinction_expression Fc^*^=kFc[1+0.001xFc^2^\l^3^/sin(2\q)]^-1/4^
_refine_ls_extinction_method SHELXL
_refine_ls_goodness_of_fit_ref 1.058
_refine_ls_hydrogen_treatment mixed
_refine_ls_matrix_type full
_refine_ls_number_parameters 742
_refine_ls_number_reflns 7135
_refine_ls_number_restraints 0
_refine_ls_restrained_S_all 1.058
_refine_ls_R_factor_all 0.0518
_refine_ls_R_factor_gt 0.0435
_refine_ls_shift/su_max 1.497
_refine_ls_shift/su_mean 0.007
_refine_ls_structure_factor_coef Fsqd
_refine_ls_weighting_details 'calc w=1/[\s^2^(Fo^2^)+(0.0666P)^2^+10.2209P] where P=(Fo^2^+2Fc^2^)/3'
_refine_ls_weighting_scheme calc
_refine_ls_wR_factor_gt 0.1130
_refine_ls_wR_factor_ref 0.1175
_reflns_number_gt 6002
_reflns_number_total 7135
_reflns_threshold_expression >2sigma(I)
_cod_data_source_file ja012760v_2.cif
_cod_data_source_block Compound_2_in_the_manuscript
_cod_original_cell_volume 4727.7(6)
_cod_database_code 4114871

loop_
_symmetry_equiv_pos_as_xyz
'x, y, z'
'-x+1/2, y+1/2, -z+1/2'
'-x, -y, -z'
'x-1/2, -y-1/2, z-1/2'

loop_
_atom_site_label
_atom_site_type_symbol
_atom_site_fract_x
_atom_site_fract_y
_atom_site_fract_z
_atom_site_U_iso_or_equiv
_atom_site_adp_type
_atom_site_occupancy
_atom_site_symmetry_multiplicity
_atom_site_calc_flag
_atom_site_refinement_flags
_atom_site_disorder_assembly
_atom_site_disorder_group
Ag1 Ag -0.00256(2) 0.76782(3) -0.484301(11) 0.02695(9) Uani 1 1 d . . .
S2 S 0.04630(8) 0.91141(10) -0.35573(4) 0.0323(3) Uani 1 1 d . . .
S3 S 0.04270(7) 1.20034(9) -0.37519(4) 0.0295(2) Uani 1 1 d . . .
P1 P 0.02417(8) 1.07425(10) -0.31634(4) 0.0307(3) Uani 1 1 d . . .
P5 P -0.10042(7) 0.59916(9) -0.51151(4) 0.0246(2) Uani 1 1 d . . .
P6 P -0.09845(8) 0.49853(10) -0.58463(4) 0.0287(3) Uani 1 1 d . . .
Al1 Al -0.00355(7) 0.56817(10) -0.18445(4) 0.0186(2) Uani 1 1 d . . .
S6 S 0.13380(7) 0.67782(9) -0.43719(4) 0.0281(2) Uani 1 1 d . . .
S5 S -0.12972(8) 0.47152(10) -0.45769(4) 0.0333(3) Uani 1 1 d . . .
P3 P -0.03262(7) 0.93063(9) -0.42031(4) 0.0238(2) Uani 1 1 d . . .
P9 P 0.03410(7) 0.86929(9) -0.56578(4) 0.0257(2) Uani 1 1 d . . .
P2 P -0.13882(8) 1.04248(11) -0.39767(5) 0.0338(3) Uani 1 1 d . . .
P4 P -0.20855(8) 0.61062(10) -0.56740(5) 0.0355(3) Uani 1 1 d . . .
S4 S -0.28832(8) 0.48406(11) -0.53857(6) 0.0462(3) Uani 1 1 d . . .
S1 S -0.10487(9) 1.07310(11) -0.32128(4) 0.0392(3) Uani 1 1 d . . .
P7 P 0.20921(8) 0.64438(11) -0.49790(5) 0.0366(3) Uani 1 1 d . . .
S8 S -0.18129(10) 0.98351(14) -0.53422(5) 0.0527(4) Uani 1 1 d . . .
S7 S -0.2594(2) 0.8031(3) -0.46396(12) 0.0559(8) Uani 0.750(7) 1 d P A 1
C100 C -0.2326(7) 0.9034(8) -0.5034(3) 0.058(2) Uani 0.750(7) 1 d P A 1
S7A S -0.2829(6) 0.8302(9) -0.4746(4) 0.053(2) Uani 0.250(7) 1 d P A 2
C10A C -0.2774(12) 0.9126(18) -0.5117(8) 0.033(5) Uani 0.250(7) 1 d P A 2
F6 F 0.1661(2) 0.8661(3) -0.25080(13) 0.0559(9) Uani 1 1 d . . .
F2 F 0.1041(2) 0.6569(3) -0.30583(10) 0.0530(9) Uani 1 1 d . . .
F5 F 0.1357(3) 0.8472(3) -0.17346(12) 0.0576(10) Uani 1 1 d . . .
O4 O -0.0727(2) 0.5958(3) -0.23519(13) 0.0434(10) Uani 1 1 d . B .
F15 F 0.0954(2) 0.4570(3) -0.08590(12) 0.0553(9) Uani 1 1 d . . .
O1 O 0.0957(2) 0.5891(3) -0.20043(12) 0.0347(8) Uani 1 1 d . . .
F1 F 0.1703(3) 0.5007(3) -0.27674(11) 0.0620(11) Uani 1 1 d . . .
F21 F 0.0280(3) 0.9029(3) -0.09241(16) 0.0657(11) Uani 1 1 d . . .
F12 F -0.0286(4) 0.1680(3) -0.20039(13) 0.0819(16) Uani 1 1 d . . .
O2 O -0.0112(2) 0.4183(3) -0.16500(12) 0.0342(8) Uani 1 1 d . . .
F27 F -0.1379(2) 0.5491(3) -0.09968(14) 0.0572(9) Uani 1 1 d . . .
F11 F 0.0804(3) 0.2789(3) -0.22127(12) 0.0650(11) Uani 1 1 d . . .
F4 F 0.04605(19) 0.8084(2) -0.23487(11) 0.0417(7) Uani 1 1 d . . .
F24 F -0.1508(3) 0.8994(4) -0.09874(18) 0.0789(14) Uani 1 1 d . . .
F16 F -0.0321(3) 0.3314(3) -0.06318(11) 0.0652(12) Uani 1 1 d . . .
F13 F 0.1230(3) 0.2686(3) -0.07338(14) 0.0840(15) Uani 1 1 d . . .
F23 F -0.1875(3) 0.7524(4) -0.1490(2) 0.0869(16) Uani 1 1 d . . .
F20 F -0.0300(4) 0.8433(4) -0.02657(13) 0.0880(17) Uani 1 1 d . . .
C5 C 0.0241(3) 0.3187(4) -0.14270(16) 0.0319(11) Uani 1 1 d . . .
C1 C 0.1517(3) 0.6616(4) -0.21868(14) 0.0233(9) Uani 1 1 d . . .
F10 F 0.1008(3) 0.1412(3) -0.16357(15) 0.0727(13) Uani 1 1 d . . .
F26 F -0.0481(3) 0.5813(3) -0.03751(12) 0.0613(11) Uani 1 1 d . . .
O3 O -0.0151(3) 0.6717(3) -0.13736(12) 0.0462(10) Uani 1 1 d . . .
F19 F 0.0665(3) 0.7410(4) -0.05271(18) 0.0781(14) Uani 1 1 d . . .
F25 F -0.1605(4) 0.6837(4) -0.04380(17) 0.0861(15) Uani 1 1 d . . .
F22 F -0.0933(3) 0.8752(4) -0.16699(14) 0.0748(13) Uani 1 1 d . . .
C13 C -0.1283(3) 0.5568(4) -0.27169(16) 0.0285(10) Uani 1 1 d . . .
C3 C 0.1259(3) 0.7986(4) -0.21977(17) 0.0344(11) Uani 1 1 d . . .
C12 C -0.1011(4) 0.6351(5) -0.07012(19) 0.0443(13) Uani 1 1 d . . .
C9 C -0.0593(3) 0.7296(4) -0.10336(15) 0.0276(10) Uani 1 1 d . . .
C11 C -0.1241(4) 0.8165(5) -0.1291(2) 0.0551(17) Uani 1 1 d . . .
C10 C 0.0036(4) 0.8037(5) -0.0691(2) 0.0573(18) Uani 1 1 d . . .
C7 C 0.1051(7) 0.3543(6) -0.1087(3) 0.109(4) Uani 1 1 d . . .
C6 C 0.0482(6) 0.2266(7) -0.1809(2) 0.072(2) Uani 1 1 d . . .
F7 F 0.2199(2) 0.6526(3) -0.13628(10) 0.0509(9) Uani 1 1 d . . .
F31 F -0.1338(3) 0.7631(3) -0.29761(14) 0.0656(12) Uani 1 1 d . . .
F8 F 0.2693(2) 0.5422(3) -0.19218(13) 0.0512(9) Uani 1 1 d . . .
F9 F 0.2866(2) 0.7378(3) -0.19273(16) 0.0656(11) Uani 1 1 d . . .
F17 F -0.1120(3) 0.2600(3) -0.13062(15) 0.0653(11) Uani 1 1 d . . .
F28 F -0.1389(3) 0.4116(3) -0.33986(11) 0.0711(13) Uani 1 1 d . . .
F34 F -0.2035(3) 0.4883(4) -0.20397(12) 0.0635(11) Uani 1 1 d . . .
F32 F -0.2067(3) 0.6391(4) -0.34439(16) 0.0894(15) Uani 1 1 d . . .
F29 F -0.0223(3) 0.4300(4) -0.29675(19) 0.0776(13) Uani 1 1 d . . .
F33 F -0.0695(4) 0.6385(6) -0.34550(16) 0.0894(16) Uani 1 1 d . . .
F14 F 0.1687(3) 0.3627(4) -0.1429(2) 0.0898(16) Uani 1 1 d . . .
F3 F 0.2357(3) 0.6654(5) -0.28987(14) 0.0804(13) Uani 1 1 d . . .
F18 F -0.0173(4) 0.1465(3) -0.0950(2) 0.0965(17) Uani 1 1 d . . .
C4 C 0.2332(3) 0.6481(4) -0.18463(18) 0.0359(11) Uani 1 1 d . . .
C2 C 0.1674(4) 0.6197(5) -0.27317(17) 0.0432(13) Uani 1 1 d . . .
F36 F -0.2626(3) 0.4699(6) -0.27825(18) 0.1059(19) Uani 1 1 d . . .
C8 C -0.0362(6) 0.2631(6) -0.1058(2) 0.065(2) Uani 1 1 d . . .
C14 C -0.1011(6) 0.4392(8) -0.2974(3) 0.057(2) Uani 0.809(5) 1 d P B 1
C15 C -0.1348(5) 0.6570(6) -0.3161(3) 0.053(2) Uani 0.809(5) 1 d P B 1
C16 C -0.2109(6) 0.5467(9) -0.2510(3) 0.061(2) Uani 0.809(5) 1 d P B 1
F35 F -0.2450(3) 0.6658(5) -0.2486(2) 0.0712(15) Uani 0.809(5) 1 d P B 1
F30 F -0.1214(4) 0.3430(4) -0.2629(2) 0.0664(16) Uani 0.809(5) 1 d P B 1
C14A C -0.0754(15) 0.487(2) -0.3151(9) 0.085(8) Uani 0.191(5) 1 d P B 2
C16A C -0.1857(11) 0.4497(14) -0.2441(6) 0.010(4) Uani 0.191(5) 1 d P B 2
C15A C -0.1883(11) 0.6584(17) -0.2859(7) 0.019(4) Uani 0.191(5) 1 d P B 2
F30A F -0.0556(17) 0.549(2) -0.3348(9) 0.075(8) Uani 0.191(5) 1 d P B 2
F35A F -0.1496(11) 0.3443(13) -0.2368(5) 0.033(4) Uani 0.191(5) 1 d P B 2

loop_
_atom_site_aniso_label
_atom_site_aniso_U_11
_atom_site_aniso_U_22
_atom_site_aniso_U_33
_atom_site_aniso_U_23
_atom_site_aniso_U_13
_atom_site_aniso_U_12
Ag1 0.03403(19) 0.02007(15) 0.02593(14) -0.00181(10) -0.00276(13) -0.00258(12)
S2 0.0417(7) 0.0285(5) 0.0253(4) 0.0021(4) -0.0052(5) 0.0083(4)
S3 0.0324(6) 0.0260(5) 0.0300(4) -0.0039(4) 0.0010(5) -0.0075(4)
P1 0.0389(7) 0.0325(6) 0.0202(4) -0.0033(4) -0.0006(5) -0.0009(5)
P5 0.0266(6) 0.0221(5) 0.0247(4) -0.0024(3) -0.0005(4) -0.0042(4)
P6 0.0391(7) 0.0261(5) 0.0207(4) -0.0006(4) 0.0016(5) -0.0037(4)
Al1 0.0179(6) 0.0182(5) 0.0197(5) -0.0007(4) 0.0026(5) 0.0005(4)
S6 0.0310(6) 0.0201(5) 0.0320(4) -0.0029(3) -0.0052(5) -0.0005(4)
S5 0.0411(7) 0.0362(6) 0.0230(4) 0.0025(4) 0.0061(5) -0.0009(5)
P3 0.0273(6) 0.0203(5) 0.0234(4) -0.0011(3) -0.0006(4) -0.0001(4)
P9 0.0311(6) 0.0203(5) 0.0250(4) 0.0014(3) -0.0021(5) 0.0005(4)
P2 0.0220(6) 0.0360(6) 0.0435(6) -0.0090(5) 0.0028(5) -0.0013(4)
P4 0.0380(7) 0.0223(5) 0.0436(6) 0.0013(4) -0.0135(6) 0.0036(4)
S4 0.0220(6) 0.0343(6) 0.0808(9) -0.0054(6) -0.0048(7) -0.0005(4)
S1 0.0408(8) 0.0424(6) 0.0367(5) -0.0085(4) 0.0176(6) -0.0055(5)
P7 0.0327(7) 0.0273(6) 0.0504(6) 0.0058(5) 0.0074(6) -0.0077(5)
S8 0.0468(8) 0.0593(8) 0.0507(7) -0.0094(6) -0.0050(7) -0.0036(6)
S7 0.060(2) 0.0509(14) 0.0582(13) -0.0110(10) 0.0110(13) -0.0127(12)
C100 0.050(6) 0.060(5) 0.064(5) -0.032(4) 0.008(5) -0.012(4)
S7A 0.037(4) 0.055(5) 0.068(5) -0.018(4) 0.017(4) -0.013(3)
C10A 0.000(7) 0.045(11) 0.052(11) -0.004(8) -0.004(9) 0.010(7)
F6 0.050(2) 0.0481(17) 0.0682(18) 0.0271(14) -0.0049(18) -0.0191(15)
F2 0.074(2) 0.0559(18) 0.0269(12) 0.0006(12) -0.0118(15) 0.0082(16)
F5 0.083(3) 0.0371(16) 0.0493(16) -0.0134(12) -0.0137(18) 0.0101(16)
O4 0.0388(19) 0.0314(17) 0.0549(19) 0.0050(14) -0.0278(18) -0.0064(14)
F15 0.063(2) 0.0484(17) 0.0513(16) -0.0092(13) -0.0160(17) 0.0098(15)
O1 0.0220(17) 0.0381(17) 0.0446(16) 0.0152(13) 0.0067(15) 0.0016(13)
F1 0.086(3) 0.055(2) 0.0428(15) -0.0175(13) -0.0076(18) 0.0251(18)
F21 0.066(3) 0.0422(18) 0.088(2) -0.0045(16) -0.004(2) -0.0113(16)
F12 0.148(5) 0.0422(19) 0.0540(18) -0.0178(15) 0.000(3) -0.016(2)
O2 0.0340(19) 0.0212(15) 0.0465(16) 0.0083(12) -0.0012(16) 0.0008(12)
F27 0.048(2) 0.0538(19) 0.072(2) -0.0028(15) 0.014(2) -0.0146(16)
F11 0.085(3) 0.068(2) 0.0470(16) -0.0132(15) 0.0322(19) -0.003(2)
F4 0.0328(16) 0.0378(15) 0.0539(15) 0.0092(12) -0.0009(15) 0.0087(12)
F24 0.074(3) 0.057(2) 0.107(3) 0.002(2) 0.015(3) 0.038(2)
F16 0.106(4) 0.060(2) 0.0325(13) -0.0026(13) 0.0202(18) 0.010(2)
F13 0.128(4) 0.057(2) 0.062(2) 0.0196(16) -0.023(3) 0.035(2)
F23 0.049(2) 0.081(3) 0.124(3) 0.014(2) -0.040(3) 0.0060(19)
F20 0.145(5) 0.073(2) 0.0432(17) -0.0284(17) -0.013(2) 0.001(3)
C5 0.043(3) 0.019(2) 0.034(2) 0.0049(15) 0.010(2) 0.0058(17)
C1 0.017(2) 0.030(2) 0.0232(16) 0.0019(14) 0.0016(16) -0.0016(15)
F10 0.092(3) 0.0452(19) 0.083(2) -0.0093(16) 0.018(2) 0.0337(19)
F26 0.088(3) 0.0524(19) 0.0434(15) 0.0150(13) 0.0021(19) 0.0151(18)
O3 0.068(3) 0.0357(18) 0.0377(16) -0.0081(13) 0.0197(18) 0.0030(17)
F19 0.050(2) 0.070(2) 0.109(3) 0.006(2) -0.031(3) 0.0072(18)
F25 0.097(4) 0.072(3) 0.100(3) 0.007(2) 0.071(3) 0.024(3)
F22 0.090(3) 0.069(2) 0.063(2) 0.0330(17) -0.010(2) 0.013(2)
C13 0.023(2) 0.031(2) 0.0308(19) -0.0071(16) -0.0028(19) -0.0022(17)
C3 0.037(3) 0.031(2) 0.034(2) 0.0040(17) -0.003(2) -0.0026(19)
C12 0.047(3) 0.046(3) 0.042(2) -0.003(2) 0.019(3) 0.014(2)
C9 0.033(2) 0.025(2) 0.0255(17) -0.0071(14) 0.0033(18) 0.0118(17)
C11 0.052(4) 0.044(3) 0.066(3) 0.000(3) -0.014(3) 0.019(3)
C10 0.071(4) 0.036(3) 0.060(3) 0.001(2) -0.029(3) -0.002(3)
C7 0.180(8) 0.031(3) 0.101(5) -0.002(3) -0.094(6) 0.022(4)
C6 0.101(7) 0.071(4) 0.047(3) 0.005(3) 0.028(4) 0.031(4)
F7 0.069(2) 0.0503(17) 0.0299(12) -0.0010(11) -0.0192(15) 0.0050(15)
F31 0.083(3) 0.0409(18) 0.069(2) 0.0118(14) -0.018(2) 0.0099(17)
F8 0.0315(17) 0.0572(18) 0.0630(18) -0.0003(14) -0.0069(16) 0.0178(14)
F9 0.0311(17) 0.069(2) 0.093(2) 0.0206(18) -0.022(2) -0.0199(15)
F17 0.062(3) 0.058(2) 0.078(2) 0.0038(17) 0.020(2) -0.0263(18)
F28 0.118(4) 0.063(2) 0.0327(14) -0.0191(14) 0.0049(19) -0.004(2)
F34 0.057(3) 0.086(3) 0.0500(17) 0.0035(17) 0.0238(19) -0.006(2)
F32 0.088(3) 0.092(3) 0.077(2) -0.004(2) -0.055(3) 0.017(2)
F29 0.063(3) 0.070(3) 0.103(3) -0.006(2) 0.029(3) 0.023(2)
F33 0.069(4) 0.138(4) 0.066(2) -0.006(3) 0.037(3) -0.032(3)
F14 0.032(2) 0.094(3) 0.149(4) 0.053(3) 0.039(3) 0.018(2)
F3 0.068(3) 0.124(4) 0.0546(19) 0.009(2) 0.038(2) 0.007(3)
F18 0.116(5) 0.042(2) 0.140(4) 0.044(2) 0.062(4) 0.007(2)
C4 0.024(2) 0.044(3) 0.039(2) 0.0011(18) -0.003(2) -0.0044(19)
C2 0.049(4) 0.055(3) 0.026(2) 0.0011(19) 0.005(2) 0.006(3)
F36 0.044(2) 0.195(5) 0.078(3) -0.018(3) -0.003(3) -0.057(3)
C8 0.092(7) 0.053(4) 0.054(3) 0.002(3) 0.030(4) -0.001(4)
C14 0.061(5) 0.063(5) 0.046(4) -0.021(3) -0.003(4) 0.016(4)
C15 0.052(5) 0.047(4) 0.057(4) 0.008(3) -0.018(4) -0.007(3)
C16 0.045(5) 0.097(6) 0.043(3) -0.005(4) 0.017(4) -0.006(5)
F35 0.046(3) 0.089(3) 0.080(3) -0.020(2) 0.015(3) 0.033(2)
F30 0.099(5) 0.030(2) 0.068(3) 0.0006(19) -0.005(3) -0.015(2)
C14A 0.067(14) 0.103(12) 0.073(11) 0.119(10) -0.063(10) -0.096(11)
C16A 0.008(8) 0.004(8) 0.019(8) -0.004(5) -0.004(7) 0.004(6)
C15A 0.000(8) 0.029(10) 0.025(8) 0.016(7) -0.012(8) -0.002(7)
F30A 0.084(18) 0.068(14) 0.070(12) 0.017(11) -0.004(13) 0.023(12)
F35A 0.038(9) 0.046(8) 0.017(6) -0.005(5) 0.015(6) -0.032(7)

loop_
_atom_type_symbol
_atom_type_description
_atom_type_scat_dispersion_real
_atom_type_scat_dispersion_imag
_atom_type_scat_source
C C 0.0033 0.0016 'International Tables Vol C Tables 4.2.6.8 and 6.1.1.4'
O O 0.0106 0.0060 'International Tables Vol C Tables 4.2.6.8 and 6.1.1.4'
F F 0.0171 0.0103 'International Tables Vol C Tables 4.2.6.8 and 6.1.1.4'
Al Al 0.0645 0.0514 'International Tables Vol C Tables 4.2.6.8 and 6.1.1.4'
P P 0.1023 0.0942 'International Tables Vol C Tables 4.2.6.8 and 6.1.1.4'
S S 0.1246 0.1234 'International Tables Vol C Tables 4.2.6.8 and 6.1.1.4'
Ag Ag -0.8971 1.1015 'International Tables Vol C Tables 4.2.6.8 and 6.1.1.4'

loop_
_geom_angle_atom_site_label_1
_geom_angle_atom_site_label_2
_geom_angle_atom_site_label_3
_geom_angle
_geom_angle_site_symmetry_1
_geom_angle_site_symmetry_3
P5 Ag1 P3 123.75(4) . .
P5 Ag1 P9 105.45(3) . .
P3 Ag1 P9 109.36(3) . .
P5 Ag1 S6 110.74(3) . .
P3 Ag1 S6 98.49(3) . .
P9 Ag1 S6 108.32(4) . .
P3 S2 P1 101.64(6) . .
P9 S3 P1 101.58(6) 3_574 .
S1 P1 S2 100.08(7) . .
S1 P1 S3 99.19(6) . .
S2 P1 S3 98.43(6) . .
S5 P5 P4 106.24(7) . .
S5 P5 P6 106.43(6) . .
P4 P5 P6 60.98(5) . .
S5 P5 Ag1 118.32(5) . .
P4 P5 Ag1 127.32(5) . .
P6 P5 Ag1 124.00(6) . .
S6 P6 P5 101.03(6) 3_564 .
S6 P6 P4 101.63(7) 3_564 .
P5 P6 P4 59.24(5) . .
O3 Al1 O4 110.54(19) . .
O3 Al1 O1 104.6(2) . .
O4 Al1 O1 111.08(18) . .
O3 Al1 O2 113.47(18) . .
O4 Al1 O2 110.03(15) . .
O1 Al1 O2 106.95(17) . .
P6 S6 P7 103.70(6) 3_564 .
P6 S6 Ag1 103.27(5) 3_564 .
P7 S6 Ag1 102.98(5) . .
P5 S5 P7 100.86(6) . 3_564
S2 P3 P9 103.59(5) . 3_574
S2 P3 P2 106.27(6) . .
P9 P3 P2 60.53(5) 3_574 .
S2 P3 Ag1 109.82(5) . .
P9 P3 Ag1 125.67(5) 3_574 .
P2 P3 Ag1 139.24(5) . .
S3 P9 P3 103.89(5) 3_574 3_574
S3 P9 P2 105.70(6) 3_574 3_574
P3 P9 P2 60.28(5) 3_574 3_574
S3 P9 Ag1 108.02(6) 3_574 .
P3 P9 Ag1 124.88(5) 3_574 .
P2 P9 Ag1 142.36(5) 3_574 .
S1 P2 P3 101.23(6) . .
S1 P2 P9 101.25(6) . 3_574
P3 P2 P9 59.19(5) . 3_574
S4 P4 P5 101.97(6) . .
S4 P4 P6 104.20(6) . .
P5 P4 P6 59.77(5) . .
P4 S4 P7 103.44(7) . 3_564
P2 S1 P1 104.48(7) . .
S4 P7 S5 100.61(7) 3_564 3_564
S4 P7 S6 98.13(7) 3_564 .
S5 P7 S6 98.93(7) 3_564 .
C100 S8 C10A 22.1(6) . .
S8 C100 S7 161.9(8) . .
S7A C10A S8 127.8(11) . .
C13 O4 Al1 151.1(3) . .
C1 O1 Al1 148.9(3) . .
C5 O2 Al1 149.3(3) . .
O2 C5 C6 112.0(4) . .
O2 C5 C8 108.5(5) . .
C6 C5 C8 111.8(5) . .
O2 C5 C7 111.0(4) . .
C6 C5 C7 107.1(6) . .
C8 C5 C7 106.4(6) . .
O1 C1 C2 109.3(4) . .
O1 C1 C4 108.4(3) . .
C2 C1 C4 108.2(4) . .
O1 C1 C3 112.8(4) . .
C2 C1 C3 109.4(3) . .
C4 C1 C3 108.7(3) . .
C9 O3 Al1 153.1(4) . .
O4 C13 C16 109.8(4) . .
O4 C13 C15A 109.5(7) . .
C16 C13 C15A 63.8(9) . .
O4 C13 C14 112.4(4) . .
C16 C13 C14 113.6(6) . .
C15A C13 C14 135.3(8) . .
O4 C13 C15 108.1(4) . .
C16 C13 C15 107.9(5) . .
C15A C13 C15 46.4(8) . .
C14 C13 C15 104.7(5) . .
O4 C13 C14A 106.3(7) . .
C16 C13 C14A 138.1(7) . .
C15A C13 C14A 121.7(10) . .
C14 C13 C14A 29.8(6) . .
C15 C13 C14A 79.5(7) . .
O4 C13 C16A 106.1(6) . .
C16 C13 C16A 41.4(7) . .
C15A C13 C16A 104.0(10) . .
C14 C13 C16A 78.6(7) . .
C15 C13 C16A 141.0(6) . .
C14A C13 C16A 108.2(8) . .
F6 C3 F5 108.7(4) . .
F6 C3 F4 107.0(3) . .
F5 C3 F4 106.5(5) . .
F6 C3 C1 113.8(5) . .
F5 C3 C1 110.8(3) . .
F4 C3 C1 109.8(4) . .
F26 C12 F27 108.2(4) . .
F26 C12 F25 107.6(4) . .
F27 C12 F25 105.7(6) . .
F26 C12 C9 111.9(5) . .
F27 C12 C9 109.7(4) . .
F25 C12 C9 113.4(4) . .
O3 C9 C11 112.3(4) . .
O3 C9 C10 105.7(5) . .
C11 C9 C10 109.7(4) . .
O3 C9 C12 110.3(4) . .
C11 C9 C12 110.0(5) . .
C10 C9 C12 108.7(4) . .
F24 C11 F22 107.0(5) . .
F24 C11 F23 108.7(6) . .
F22 C11 F23 106.7(5) . .
F24 C11 C9 114.1(4) . .
F22 C11 C9 110.2(6) . .
F23 C11 C9 109.7(4) . .
F19 C10 F21 109.3(6) . .
F19 C10 F20 104.9(5) . .
F21 C10 F20 106.3(5) . .
F19 C10 C9 113.3(5) . .
F21 C10 C9 111.6(4) . .
F20 C10 C9 111.0(6) . .
F15 C7 F13 108.1(6) . .
F15 C7 F14 111.2(7) . .
F13 C7 F14 110.8(7) . .
F15 C7 C5 110.5(6) . .
F13 C7 C5 110.4(7) . .
F14 C7 C5 105.9(6) . .
F10 C6 F11 106.8(7) . .
F10 C6 F12 109.1(6) . .
F11 C6 F12 106.5(5) . .
F10 C6 C5 115.9(5) . .
F11 C6 C5 112.7(6) . .
F12 C6 C5 105.4(7) . .
C15 F31 C15A 52.1(9) . .
C14 F28 C14A 35.2(8) . .
C16A F34 C16 51.8(8) . .
C15 F32 C15A 49.2(8) . .
C14A F29 C14 39.6(10) . .
C14A F29 F30A 30.7(14) . .
C14 F29 F30A 70.3(11) . .
F30A F33 C15 98.4(17) . .
F30A F33 C14A 19(2) . .
C15 F33 C14A 79.5(11) . .
F7 C4 F8 106.9(4) . .
F7 C4 F9 106.8(4) . .
F8 C4 F9 108.3(5) . .
F7 C4 C1 111.0(4) . .
F8 C4 C1 111.6(3) . .
F9 C4 C1 112.1(4) . .
F1 C2 F3 108.2(5) . .
F1 C2 F2 106.5(4) . .
F3 C2 F2 107.1(4) . .
F1 C2 C1 111.8(4) . .
F3 C2 C1 113.7(4) . .
F2 C2 C1 109.2(4) . .
C16 F36 C16A 46.9(7) . .
F18 C8 F16 110.7(5) . .
F18 C8 F17 105.5(6) . .
F16 C8 F17 113.6(7) . .
F18 C8 C5 110.9(7) . .
F16 C8 C5 108.3(6) . .
F17 C8 C5 107.8(5) . .
F28 C14 F29 114.0(7) . .
F28 C14 F30 105.2(6) . .
F29 C14 F30 102.4(6) . .
F28 C14 C13 116.8(6) . .
F29 C14 C13 112.6(6) . .
F30 C14 C13 103.9(6) . .
F31 C15 F32 109.3(6) . .
F31 C15 F33 111.5(7) . .
F32 C15 F33 109.9(6) . .
F31 C15 C13 110.4(5) . .
F32 C15 C13 108.1(6) . .
F33 C15 C13 107.6(6) . .
F36 C16 F34 101.3(7) . .
F36 C16 F35 111.2(7) . .
F34 C16 F35 112.8(6) . .
F36 C16 C13 113.1(6) . .
F34 C16 C13 110.0(6) . .
F35 C16 C13 108.4(7) . .
F30A C14A F29 110(3) . .
F30A C14A F28 116(2) . .
F29 C14A F28 112.1(18) . .
F30A C14A C13 106(3) . .
F29 C14A C13 111.9(16) . .
F28 C14A C13 100.3(15) . .
F30A C14A F33 21.3(19) . .
F29 C14A F33 127.5(14) . .
F28 C14A F33 112.1(10) . .
C13 C14A F33 86.3(13) . .
F34 C16A F35A 108.5(13) . .
F34 C16A F36 103.3(13) . .
F35A C16A F36 124.5(12) . .
F34 C16A C13 108.5(11) . .
F35A C16A C13 114.5(14) . .
F36 C16A C13 96.1(9) . .
F31 C15A C13 103.2(11) . .
F31 C15A F32 88.2(10) . .
C13 C15A F32 102.5(13) . .
C14A F30A F33 140(4) . .
C14A F30A F29 38.9(17) . .
F33 F30A F29 159(2) . .

loop_
_geom_bond_atom_site_label_1
_geom_bond_atom_site_label_2
_geom_bond_distance
_geom_bond_site_symmetry_2
Ag1 P5 2.5118(10) .
Ag1 P3 2.5342(11) .
Ag1 P9 2.5403(11) .
Ag1 S6 2.6573(10) .
S2 P3 2.0691(13) .
S2 P1 2.1114(16) .
S3 P9 2.0709(13) 3_574
S3 P1 2.1213(16) .
P1 S1 2.105(2) .
P5 S5 2.0790(15) .
P5 P4 2.2175(14) .
P5 P6 2.2296(14) .
P6 S6 2.1095(15) 3_564
P6 P4 2.2565(18) .
Al1 O3 1.706(3) .
Al1 O4 1.712(3) .
Al1 O1 1.725(4) .
Al1 O2 1.727(3) .
S6 P6 2.1095(15) 3_564
S6 P7 2.1343(19) .
S5 P7 2.1072(16) 3_564
P3 P9 2.2213(14) 3_574
P3 P2 2.2462(17) .
P9 S3 2.0709(13) 3_574
P9 P3 2.2213(14) 3_574
P9 P2 2.2517(19) 3_574
P2 S1 2.0811(16) .
P2 P9 2.2517(18) 3_574
P4 S4 2.089(2) .
S4 P7 2.0942(17) 3_564
P7 S4 2.0942(17) 3_564
P7 S5 2.1072(16) 3_564
S8 C100 1.500(11) .
S8 C10A 1.89(2) .
S7 C100 1.600(11) .
S7A C10A 1.34(2) .
F6 C3 1.319(6) .
F2 C2 1.358(6) .
F5 C3 1.334(5) .
O4 C13 1.343(5) .
F15 C7 1.292(8) .
O1 C1 1.332(5) .
F1 C2 1.307(6) .
F21 C10 1.327(7) .
F12 C6 1.467(11) .
O2 C5 1.349(5) .
F27 C12 1.336(6) .
F11 C6 1.354(9) .
F4 C3 1.340(6) .
F24 C11 1.309(8) .
F16 C8 1.352(7) .
F13 C7 1.341(7) .
F23 C11 1.326(7) .
F20 C10 1.362(9) .
C5 C6 1.504(8) .
C5 C8 1.566(10) .
C5 C7 1.589(9) .
C1 C2 1.554(6) .
C1 C4 1.557(5) .
C1 C3 1.558(6) .
F10 C6 1.328(8) .
F26 C12 1.314(6) .
O3 C9 1.356(6) .
F19 C10 1.285(7) .
F25 C12 1.350(8) .
F22 C11 1.325(9) .
C13 C16 1.503(11) .
C13 C15A 1.512(17) .
C13 C14 1.539(8) .
C13 C15 1.604(8) .
C13 C14A 1.68(3) .
C13 C16A 1.703(19) .
C12 C9 1.552(8) .
C9 C11 1.542(6) .
C9 C10 1.546(6) .
C7 F14 1.434(13) .
F7 C4 1.317(6) .
F31 C15 1.261(8) .
F31 C15A 1.500(19) .
F8 C4 1.324(6) .
F9 C4 1.342(6) .
F17 C8 1.356(10) .
F28 C14 1.276(7) .
F28 C14A 1.443(19) .
F34 C16A 1.202(18) .
F34 C16 1.395(9) .
F32 C15 1.358(7) .
F32 C15A 1.568(19) .
F29 C14A 1.14(2) .
F29 C14 1.291(11) .
F29 F30A 1.71(2) .
F33 F30A 1.04(2) .
F33 C15 1.387(11) .
F33 C14A 1.851(17) .
F3 C2 1.333(8) .
F18 C8 1.339(8) .
F36 C16 1.359(10) .
F36 C16A 1.505(15) .
C14 F30 1.449(11) .
C16 F35 1.422(11) .
C14A F30A 0.93(3) .
C16A F35A 1.31(2) .
